data_7126160
loop_
_publ_author_name
'Kunzmann, Robert'
'Omatsu, Yamato'
'Schnakenburg, Gregor'
'Espinosa Ferao, Arturo'
'Yanagisawa, Tatsuya'
'Tokitoh, Norihiro'
'Streubel, Rainer'

_publ_section_title
;
 A synthetic equivalent for unknown 1,3-zwitterions? - A K/OR
 phosphinidenoid complex with an additional Si-Cl function.
;
_journal_issue 27
_journal_name_full 'Chemical communications (Cambridge, England)'
_journal_page_first 3899
_journal_page_last 3902
_journal_paper_doi 10.1039/d0cc00024h
_journal_volume 56
_journal_year 2020
_chemical_absolute_configuration ad
_chemical_formula_moiety 'C19 H34 N O7 P Si3 W'
_chemical_formula_sum 'C19 H34 N O7 P Si3 W'
_chemical_formula_weight 687.56
_chemical_name_systematic RK-459
_space_group_crystal_system orthorhombic
_space_group_IT_number 19
_space_group_name_Hall 'P 2ac 2ab'
_space_group_name_H-M_alt 'P 21 21 21'
_atom_sites_solution_hydrogens geom
_atom_sites_solution_primary heavy
_audit_creation_date 2018-10-24
_audit_creation_method
;
Olex2 1.2
(compiled 2018.04.18 svn.r3501 for OlexSys, GUI svn.r5488)
;
_audit_update_record
;
2019-11-06 deposited with the CCDC.	2020-02-26 downloaded from the CCDC.
;
_cell_angle_alpha 90
_cell_angle_beta 90
_cell_angle_gamma 90
_cell_formula_units_Z 4
_cell_length_a 9.9978(4)
_cell_length_b 13.3597(5)
_cell_length_c 21.3413(9)
_cell_measurement_reflns_used 9950
_cell_measurement_temperature 100
_cell_measurement_theta_max 30.82
_cell_measurement_theta_min 2.44
_cell_volume 2850.5(2)
_computing_cell_refinement 'SAINT V8.38A (?, 2016)'
_computing_data_reduction 'SAINT V8.38A (?, 2016)'
_computing_molecular_graphics 'Olex2 (Dolomanov et al., 2009)'
_computing_publication_material 'Olex2 (Dolomanov et al., 2009)'
_computing_structure_refinement 'XL (Sheldrick, 2008)'
_computing_structure_solution 'XS (Sheldrick, 2008)'
_diffrn_ambient_temperature 100
_diffrn_measured_fraction_theta_full 0.995
_diffrn_measured_fraction_theta_max 0.996
_diffrn_measurement_device_type 'Bruker X8-KappaApexII'
_diffrn_measurement_method '\f and \w scans'
_diffrn_radiation_type MoK\a
_diffrn_radiation_wavelength 0.71073
_diffrn_reflns_av_R_equivalents 0.0325
_diffrn_reflns_av_unetI/netI 0.0286
_diffrn_reflns_Laue_measured_fraction_full 0.995
_diffrn_reflns_Laue_measured_fraction_max 0.996
_diffrn_reflns_limit_h_max 13
_diffrn_reflns_limit_h_min -13
_diffrn_reflns_limit_k_max 17
_diffrn_reflns_limit_k_min -17
_diffrn_reflns_limit_l_max 28
_diffrn_reflns_limit_l_min -22
_diffrn_reflns_number 25714
_diffrn_reflns_point_group_measured_fraction_full 0.996
_diffrn_reflns_point_group_measured_fraction_max 0.997
_diffrn_reflns_theta_full 25.242
_diffrn_reflns_theta_max 27.992
_diffrn_reflns_theta_min 1.798
_diffrn_standards_number 0
_exptl_absorpt_coefficient_mu 4.270
_exptl_absorpt_correction_T_max 0.7462
_exptl_absorpt_correction_T_min 0.4896
_exptl_absorpt_correction_type empirical
_exptl_absorpt_process_details
'SADABS-2016/2 (Bruker,2016/2) was used for absorption correction. wR2(int) was 0.1224 before and 0.0463 after correction. The Ratio of minimum to maximum transmission is 0.6561. The \l/2 correction factor is Not present.'
_exptl_crystal_colour 'clear colourless'
_exptl_crystal_colour_lustre clear
_exptl_crystal_colour_primary colourless
_exptl_crystal_density_diffrn 1.602
_exptl_crystal_description needle
_exptl_crystal_F_000 1368
_exptl_crystal_size_max 0.25
_exptl_crystal_size_mid 0.04
_exptl_crystal_size_min 0.03
_refine_diff_density_max 0.679
_refine_diff_density_min -0.260
_refine_diff_density_rms 0.070
_refine_ls_abs_structure_details
;
 Refined as an inversion twin.
;
_refine_ls_abs_structure_Flack 0.494(5)
_refine_ls_extinction_method none
_refine_ls_goodness_of_fit_ref 1.041
_refine_ls_hydrogen_treatment constr
_refine_ls_matrix_type full
_refine_ls_number_parameters 301
_refine_ls_number_reflns 6863
_refine_ls_number_restraints 0
_refine_ls_restrained_S_all 1.041
_refine_ls_R_factor_all 0.0196
_refine_ls_R_factor_gt 0.0175
_refine_ls_shift/su_max 0.005
_refine_ls_shift/su_mean 0.000
_refine_ls_structure_factor_coef Fsqd
_refine_ls_weighting_details 'w=1/[\s^2^(Fo^2^)+(0.0155P)^2^] where P=(Fo^2^+2Fc^2^)/3'
_refine_ls_weighting_scheme calc
_refine_ls_wR_factor_gt 0.0363
_refine_ls_wR_factor_ref 0.0371
_reflns_Friedel_coverage 0.785
_reflns_Friedel_fraction_full 0.998
_reflns_Friedel_fraction_max 0.999
_reflns_number_gt 6586
_reflns_number_total 6863
_reflns_threshold_expression 'I > 2\s(I)'
_cod_data_source_file d0cc00024h2.cif
_cod_data_source_block 5779f
_cod_depositor_comments 'Adding full bibliography for 7126158--7126160.cif.'
_cod_database_code 7126160
_shelx_shelxl_version_number 2014/7
_shelx_space_group_comment
;
The symmetry employed for this shelxl refinement is uniquely defined
by the following loop, which should always be used as a source of
symmetry information in preference to the above space-group names.
They are only intended as comments.
;
_shelx_estimated_absorpt_t_max 0.883
_shelx_estimated_absorpt_t_min 0.415
_olex2_refinement_description
;
1. Twinned data refinement
 Scales: 0.506(5)
 0.494(5)
2. Fixed Uiso
 At 1.2 times of:
  All C(H) groups
 At 1.5 times of:
  All C(H,H,H) groups
3.a Ternary CH refined with riding coordinates:
 C8(H8)
3.b Idealised Me refined as rotating group:
 C2(H2A,H2B,H2C), C3(H3A,H3B,H3C), C5(H5A,H5B,H5C), C6(H6A,H6B,H6C), C7(H7A,
 H7B,H7C), C9(H9A,H9B,H9C), C10(H10A,H10B,H10C), C11(H11A,H11B,H11C), C12(H12A,
 H12B,H12C), C13(H13A,H13B,H13C), C14(H14A,H14B,H14C)
;
_olex2_submission_special_instructions 'No special instructions were received'

loop_
_space_group_symop_operation_xyz
'x, y, z'
'-x+1/2, -y, z+1/2'
'x+1/2, -y+1/2, -z'
'-x, y+1/2, -z+1/2'

loop_
_atom_site_label
_atom_site_type_symbol
_atom_site_fract_x
_atom_site_fract_y
_atom_site_fract_z
_atom_site_U_iso_or_equiv
_atom_site_adp_type
_atom_site_occupancy
_atom_site_site_symmetry_order
_atom_site_calc_flag
_atom_site_refinement_flags_posn
_atom_site_refinement_flags_adp
_atom_site_refinement_flags_occupancy
_atom_site_disorder_assembly
_atom_site_disorder_group
W W 0.46044(2) 0.48167(2) 0.68878(2) 0.01585(4) Uani 1 1 d . . . . .
P P 0.67375(8) 0.49284(7) 0.62873(4) 0.01430(18) Uani 1 1 d . . . . .
Si1 Si 0.87216(10) 0.63533(8) 0.66039(5) 0.0178(2) Uani 1 1 d . . . . .
Si2 Si 0.83244(11) 0.29558(8) 0.62901(5) 0.0213(2) Uani 1 1 d . . . . .
Si3 Si 0.77568(11) 0.40375(8) 0.49703(5) 0.0187(2) Uani 1 1 d . . . . .
O1 O 0.8119(2) 0.5196(2) 0.66568(11) 0.0185(5) Uani 1 1 d . . . . .
O2 O 0.5793(2) 0.6257(2) 0.54389(12) 0.0212(6) Uani 1 1 d . . . . .
O3 O 0.1891(3) 0.4709(3) 0.76422(14) 0.0346(7) Uani 1 1 d . . . . .
O4 O 0.4736(3) 0.24418(19) 0.68900(14) 0.0274(6) Uani 1 1 d . . . . .
O5 O 0.3053(3) 0.4697(2) 0.55876(12) 0.0263(6) Uani 1 1 d . . . . .
O6 O 0.4200(3) 0.7174(2) 0.67628(15) 0.0335(8) Uani 1 1 d . . . . .
O7 O 0.6253(3) 0.5010(3) 0.81615(13) 0.0436(8) Uani 1 1 d . . . . .
N N 0.7687(3) 0.6779(2) 0.59851(15) 0.0171(6) Uani 1 1 d . . . . .
C1 C 0.6699(4) 0.6112(3) 0.58119(16) 0.0159(7) Uani 1 1 d . . . . .
C2 C 1.0520(4) 0.6281(3) 0.64158(18) 0.0234(8) Uani 1 1 d . . . . .
H2A H 1.0632 0.6093 0.5975 0.035 Uiso 1 1 calc GR . . . .
H2B H 1.0947 0.5777 0.6683 0.035 Uiso 1 1 calc GR . . . .
H2C H 1.0938 0.6934 0.6489 0.035 Uiso 1 1 calc GR . . . .
C3 C 0.8384(4) 0.6977(4) 0.73593(19) 0.0286(10) Uani 1 1 d . . . . .
H3A H 0.8769 0.6580 0.7701 0.043 Uiso 1 1 calc GR . . . .
H3B H 0.7416 0.7038 0.7420 0.043 Uiso 1 1 calc GR . . . .
H3C H 0.8789 0.7645 0.7358 0.043 Uiso 1 1 calc GR . . . .
C4 C 0.7707(4) 0.7812(3) 0.5706(2) 0.0241(9) Uani 1 1 d . . . . .
C5 C 0.8975(4) 0.8350(3) 0.5925(2) 0.0283(9) Uani 1 1 d . . . . .
H5A H 0.9762 0.8011 0.5753 0.042 Uiso 1 1 calc GR . . . .
H5B H 0.9018 0.8338 0.6384 0.042 Uiso 1 1 calc GR . . . .
H5C H 0.8958 0.9046 0.5780 0.042 Uiso 1 1 calc GR . . . .
C6 C 0.6480(4) 0.8387(3) 0.5931(3) 0.0377(12) Uani 1 1 d . . . . .
H6A H 0.6466 0.8400 0.6390 0.057 Uiso 1 1 calc GR . . . .
H6B H 0.5669 0.8058 0.5776 0.057 Uiso 1 1 calc GR . . . .
H6C H 0.6515 0.9074 0.5771 0.057 Uiso 1 1 calc GR . . . .
C7 C 0.7746(5) 0.7750(3) 0.4987(2) 0.0340(11) Uani 1 1 d . . . . .
H7A H 0.6930 0.7425 0.4835 0.051 Uiso 1 1 calc GR . . . .
H7B H 0.8527 0.7358 0.4857 0.051 Uiso 1 1 calc GR . . . .
H7C H 0.7808 0.8426 0.4812 0.051 Uiso 1 1 calc GR . . . .
C8 C 0.7198(4) 0.3848(3) 0.58224(17) 0.0166(7) Uani 1 1 d . . . . .
H8 H 0.6340 0.3469 0.5781 0.020 Uiso 1 1 calc R . . . .
C9 C 0.8134(4) 0.3041(3) 0.71653(19) 0.0279(10) Uani 1 1 d . . . . .
H9A H 0.7181 0.3045 0.7274 0.042 Uiso 1 1 calc GR . . . .
H9B H 0.8554 0.3659 0.7316 0.042 Uiso 1 1 calc GR . . . .
H9C H 0.8567 0.2463 0.7362 0.042 Uiso 1 1 calc GR . . . .
C10 C 0.7828(5) 0.1652(3) 0.6074(2) 0.0339(11) Uani 1 1 d . . . . .
H10A H 0.7940 0.1557 0.5621 0.051 Uiso 1 1 calc GR . . . .
H10B H 0.6890 0.1541 0.6187 0.051 Uiso 1 1 calc GR . . . .
H10C H 0.8395 0.1173 0.6299 0.051 Uiso 1 1 calc GR . . . .
C11 C 1.0128(4) 0.3218(3) 0.6128(2) 0.0267(9) Uani 1 1 d . . . . .
H11A H 1.0360 0.3882 0.6289 0.040 Uiso 1 1 calc GR . . . .
H11B H 1.0286 0.3197 0.5675 0.040 Uiso 1 1 calc GR . . . .
H11C H 1.0683 0.2711 0.6334 0.040 Uiso 1 1 calc GR . . . .
C12 C 0.8378(5) 0.2839(3) 0.4624(2) 0.0305(10) Uani 1 1 d . . . . .
H12A H 0.7687 0.2323 0.4664 0.046 Uiso 1 1 calc GR . . . .
H12B H 0.9187 0.2625 0.4845 0.046 Uiso 1 1 calc GR . . . .
H12C H 0.8586 0.2942 0.4179 0.046 Uiso 1 1 calc GR . . . .
C13 C 0.9125(4) 0.4971(3) 0.49043(17) 0.0258(9) Uani 1 1 d . . . . .
H13A H 0.9905 0.4738 0.5142 0.039 Uiso 1 1 calc GR . . . .
H13B H 0.8823 0.5614 0.5074 0.039 Uiso 1 1 calc GR . . . .
H13C H 0.9371 0.5053 0.4463 0.039 Uiso 1 1 calc GR . . . .
C14 C 0.6291(5) 0.4424(3) 0.44941(18) 0.0308(10) Uani 1 1 d . . . . .
H14A H 0.5982 0.5084 0.4633 0.046 Uiso 1 1 calc GR . . . .
H14B H 0.5569 0.3935 0.4546 0.046 Uiso 1 1 calc GR . . . .
H14C H 0.6548 0.4458 0.4051 0.046 Uiso 1 1 calc GR . . . .
C15 C 0.2879(4) 0.4745(3) 0.73720(17) 0.0231(8) Uani 1 1 d . . . . .
C16 C 0.4711(4) 0.3294(3) 0.68976(18) 0.0199(7) Uani 1 1 d . . . . .
C17 C 0.3616(3) 0.4727(3) 0.60509(17) 0.0184(7) Uani 1 1 d . . . . .
C18 C 0.4382(4) 0.6343(3) 0.68195(18) 0.0218(8) Uani 1 1 d . . . . .
C19 C 0.5662(4) 0.4936(3) 0.77097(17) 0.0276(9) Uani 1 1 d . . . . .

loop_
_atom_site_aniso_label
_atom_site_aniso_U_11
_atom_site_aniso_U_22
_atom_site_aniso_U_33
_atom_site_aniso_U_23
_atom_site_aniso_U_13
_atom_site_aniso_U_12
W 0.01504(6) 0.01818(6) 0.01432(6) 0.00057(6) 0.00180(6) 0.00094(6)
P 0.0140(4) 0.0141(5) 0.0148(4) 0.0006(4) -0.0002(3) 0.0005(3)
Si1 0.0149(5) 0.0190(5) 0.0193(5) -0.0018(4) -0.0017(4) 0.0006(4)
Si2 0.0211(5) 0.0175(5) 0.0251(5) 0.0064(5) 0.0046(5) 0.0047(4)
Si3 0.0223(5) 0.0173(5) 0.0164(5) -0.0015(4) 0.0026(4) -0.0006(4)
O1 0.0171(11) 0.0200(12) 0.0185(10) 0.0006(12) -0.0036(10) -0.0002(11)
O2 0.0198(14) 0.0203(14) 0.0234(13) 0.0036(11) -0.0043(11) -0.0007(10)
O3 0.0268(14) 0.0408(19) 0.0361(15) 0.0111(16) 0.0131(13) 0.0073(14)
O4 0.0316(14) 0.0227(14) 0.0279(13) 0.0047(13) 0.0008(18) -0.0027(12)
O5 0.0297(14) 0.0236(16) 0.0255(13) 0.0007(13) -0.0083(12) -0.0007(12)
O6 0.0437(19) 0.0203(16) 0.0366(18) -0.0015(13) 0.0093(14) 0.0063(12)
O7 0.0485(17) 0.059(2) 0.0228(14) -0.0013(18) -0.0107(15) -0.0039(16)
N 0.0144(14) 0.0151(15) 0.0217(16) 0.0011(13) 0.0006(13) 0.0000(12)
C1 0.0182(18) 0.0144(19) 0.0150(16) -0.0005(14) 0.0022(15) 0.0026(14)
C2 0.0161(18) 0.026(2) 0.0286(19) -0.0013(16) -0.0026(18) 0.0041(17)
C3 0.027(2) 0.033(3) 0.026(2) -0.0094(19) 0.0022(18) -0.0007(18)
C4 0.0212(19) 0.0153(19) 0.036(2) 0.0060(17) 0.0006(18) -0.0007(15)
C5 0.025(2) 0.020(2) 0.040(2) -0.0007(19) 0.0005(19) -0.0050(17)
C6 0.024(2) 0.016(2) 0.073(3) 0.004(2) 0.001(2) 0.0024(17)
C7 0.040(3) 0.027(2) 0.036(2) 0.017(2) -0.006(2) -0.012(2)
C8 0.0184(18) 0.0125(18) 0.0188(17) 0.0017(14) 0.0028(15) -0.0001(14)
C9 0.025(2) 0.033(3) 0.025(2) 0.0138(19) 0.0022(18) 0.0094(18)
C10 0.035(2) 0.021(2) 0.046(3) 0.007(2) 0.010(2) 0.0032(18)
C11 0.020(2) 0.029(2) 0.031(2) 0.0065(18) 0.0026(17) 0.0098(16)
C12 0.035(2) 0.026(2) 0.030(2) -0.0090(19) 0.005(2) 0.0012(18)
C13 0.0316(19) 0.025(3) 0.0209(17) 0.0000(16) 0.0088(15) -0.0040(16)
C14 0.039(2) 0.032(2) 0.0217(19) -0.0029(18) -0.0046(19) 0.002(2)
C15 0.0233(18) 0.0221(19) 0.0238(17) 0.0041(18) 0.0017(16) 0.0054(18)
C16 0.0176(16) 0.026(2) 0.0162(15) 0.0053(17) 0.002(2) -0.0011(15)
C17 0.0172(16) 0.0134(18) 0.0246(17) 0.0023(16) 0.0028(15) -0.0011(16)
C18 0.0186(18) 0.028(2) 0.0192(18) -0.0045(17) 0.0042(17) 0.0008(14)
C19 0.031(2) 0.033(3) 0.0192(16) 0.0009(17) 0.0046(16) 0.0012(17)

loop_
_atom_type_symbol
_atom_type_description
_atom_type_scat_dispersion_real
_atom_type_scat_dispersion_imag
_atom_type_scat_source
C C 0.0033 0.0016 'International Tables Vol C Tables 4.2.6.8 and 6.1.1.4'
H H 0.0000 0.0000 'International Tables Vol C Tables 4.2.6.8 and 6.1.1.4'
N N 0.0061 0.0033 'International Tables Vol C Tables 4.2.6.8 and 6.1.1.4'
O O 0.0106 0.0060 'International Tables Vol C Tables 4.2.6.8 and 6.1.1.4'
Si Si 0.0817 0.0704 'International Tables Vol C Tables 4.2.6.8 and 6.1.1.4'
P P 0.1023 0.0942 'International Tables Vol C Tables 4.2.6.8 and 6.1.1.4'
W W -0.8490 6.8722 'International Tables Vol C Tables 4.2.6.8 and 6.1.1.4'

loop_
_geom_angle_atom_site_label_1
_geom_angle_atom_site_label_2
_geom_angle_atom_site_label_3
_geom_angle
_geom_angle_site_symmetry_1
_geom_angle_site_symmetry_3
_geom_angle_publ_flag
C15 W P 179.29(13) . . ?
C15 W C16 89.54(17) . . ?
C15 W C17 91.79(14) . . ?
C15 W C18 89.48(16) . . ?
C15 W C19 90.38(15) . . ?
C16 W P 91.17(11) . . ?
C16 W C17 88.61(16) . . ?
C16 W C18 175.25(16) . . ?
C16 W C19 92.40(17) . . ?
C17 W P 88.16(10) . . ?
C17 W C18 86.78(16) . . ?
C17 W C19 177.61(15) . . ?
C18 W P 89.81(10) . . ?
C19 W P 89.66(10) . . ?
C19 W C18 92.25(16) . . ?
O1 P W 119.29(9) . . ?
O1 P C1 95.39(16) . . ?
O1 P C8 102.97(16) . . ?
C1 P W 108.10(12) . . ?
C8 P W 116.84(13) . . ?
C8 P C1 112.33(16) . . ?
O1 Si1 N 97.91(14) . . ?
O1 Si1 C2 108.61(16) . . ?
O1 Si1 C3 107.12(17) . . ?
N Si1 C2 115.09(17) . . ?
N Si1 C3 113.52(18) . . ?
C2 Si1 C3 113.06(19) . . ?
C9 Si2 C8 114.78(17) . . ?
C10 Si2 C8 107.2(2) . . ?
C10 Si2 C9 105.9(2) . . ?
C11 Si2 C8 110.69(18) . . ?
C11 Si2 C9 105.7(2) . . ?
C11 Si2 C10 112.6(2) . . ?
C12 Si3 C8 111.04(18) . . ?
C13 Si3 C8 112.03(17) . . ?
C13 Si3 C12 107.46(19) . . ?
C13 Si3 C14 110.7(2) . . ?
C14 Si3 C8 108.98(18) . . ?
C14 Si3 C12 106.5(2) . . ?
P O1 Si1 118.55(16) . . ?
C1 N Si1 114.2(2) . . ?
C1 N C4 119.8(3) . . ?
C4 N Si1 125.6(3) . . ?
O2 C1 P 120.0(3) . . ?
O2 C1 N 127.0(3) . . ?
N C1 P 112.6(3) . . ?
N C4 C5 108.7(3) . . ?
N C4 C6 109.1(3) . . ?
N C4 C7 110.2(3) . . ?
C5 C4 C7 108.0(3) . . ?
C6 C4 C5 109.5(3) . . ?
C6 C4 C7 111.2(4) . . ?
P C8 Si2 111.05(19) . . ?
P C8 Si3 119.24(19) . . ?
Si3 C8 Si2 113.79(19) . . ?
O3 C15 W 179.3(4) . . ?
O4 C16 W 177.8(4) . . ?
O5 C17 W 178.5(4) . . ?
O6 C18 W 176.3(4) . . ?
O7 C19 W 179.3(4) . . ?

loop_
_geom_bond_atom_site_label_1
_geom_bond_atom_site_label_2
_geom_bond_distance
_geom_bond_site_symmetry_2
_geom_bond_publ_flag
W P 2.4926(9) . ?
W C15 2.013(4) . ?
W C16 2.038(4) . ?
W C17 2.045(4) . ?
W C18 2.056(4) . ?
W C19 2.054(4) . ?
P O1 1.630(2) . ?
P C1 1.879(4) . ?
P C8 1.810(4) . ?
Si1 O1 1.664(3) . ?
Si1 N 1.772(3) . ?
Si1 C2 1.845(4) . ?
Si1 C3 1.846(4) . ?
Si2 C8 1.920(4) . ?
Si2 C9 1.881(4) . ?
Si2 C10 1.869(5) . ?
Si2 C11 1.869(4) . ?
Si3 C8 1.919(4) . ?
Si3 C12 1.870(4) . ?
Si3 C13 1.856(4) . ?
Si3 C14 1.857(4) . ?
O2 C1 1.221(4) . ?
O3 C15 1.145(4) . ?
O4 C16 1.138(4) . ?
O5 C17 1.138(4) . ?
O6 C18 1.132(5) . ?
O7 C19 1.135(5) . ?
N C1 1.380(5) . ?
N C4 1.503(5) . ?
C4 C5 1.531(6) . ?
C4 C6 1.525(6) . ?
C4 C7 1.537(6) . ?

loop_
_twin_individual_id
_twin_individual_mass_fraction_refined
1 0.506(5)
2 0.494(5)
